data_2015925
loop_
_publ_author_name
'Rocio J. Santos-Contreras'
'Francisco J. Mart\'inez-Mart\'inez'
'Efr\'en V. Garc\'ia-B\'aez'
'Itzia I. Padilla-Mart\'inez'
'Ana L. Peraza'
'Herbert H\"opfl'

_publ_section_title
;
 Carbonyl--carbonyl, carbonyl--\p and carbonyl--halogen dipolar
 interactions as the directing motifs of the supramolecular structure
 of ethyl 6-chloro-2-oxo-2<i>H</i>-chromene-3-carboxylate and ethyl
 6-bromo-2-oxo-2<i>H</i>-chromene-3-carboxylate
;
_journal_coeditor_code SU3001
_journal_issue 4
_journal_name_full 'Acta Crystallographica Section C'
_journal_page_first o239
_journal_page_last o242
_journal_paper_doi 10.1107/S0108270107008712
_journal_volume 63
_journal_year 2007
_chemical_formula_iupac 'C12 H9 Cl O4'
_chemical_formula_moiety 'C12 H9 Cl O4'
_chemical_formula_sum 'C12 H9 Cl O4'
_chemical_formula_weight 252.64
_chemical_name_systematic
;
ethyl 6-chloro-2-oxo-2H-chromene-3-carboxylate
;
_space_group_IT_number 14
_symmetry_cell_setting monoclinic
_symmetry_space_group_name_Hall '-P 2ybc'
_symmetry_space_group_name_H-M 'P 1 21/c 1'
_atom_sites_solution_hydrogens geom
_atom_sites_solution_primary direct
_atom_sites_solution_secondary difmap
_audit_creation_method SHELXL-97
_cell_angle_alpha 90.00
_cell_angle_beta 108.191(3)
_cell_angle_gamma 90.00
_cell_formula_units_Z 4
_cell_length_a 5.7982(5)
_cell_length_b 13.0702(12)
_cell_length_c 15.5540(12)
_cell_measurement_reflns_used 600
_cell_measurement_temperature 293(2)
_cell_measurement_theta_max 25
_cell_measurement_theta_min 20
_cell_volume 1119.83(17)
_computing_cell_refinement 'SAINT (Bruker, 2002)'
_computing_data_collection 'SMART (Bruker, 2002)'
_computing_data_reduction SAINT
_computing_molecular_graphics 'Mercury (Version 1.4; Bruno <i>et al.</i>,  2002)'
_computing_publication_material 'SHELXL97 and WinGX-2003 (Farrugia, 1999)'
_computing_structure_refinement 'SHELXL97 (Sheldrick, 1997)'
_computing_structure_solution 'SHELXS97 (Sheldrick, 1997)'
_diffrn_ambient_temperature 100(2)
_diffrn_measured_fraction_theta_full 0.997
_diffrn_measured_fraction_theta_max 0.941
_diffrn_measurement_device 'Bruker SMART CCD area-detector'
_diffrn_measurement_method '\f and \w scans'
_diffrn_radiation_monochromator graphite
_diffrn_radiation_type MoK\a
_diffrn_radiation_wavelength 0.71073
_diffrn_reflns_av_R_equivalents 0.0235
_diffrn_reflns_av_sigmaI/netI 0.0243
_diffrn_reflns_limit_h_max 7
_diffrn_reflns_limit_h_min -5
_diffrn_reflns_limit_k_max 17
_diffrn_reflns_limit_k_min -17
_diffrn_reflns_limit_l_max 20
_diffrn_reflns_limit_l_min -19
_diffrn_reflns_number 8206
_diffrn_reflns_theta_full 25.00
_diffrn_reflns_theta_max 28.26
_diffrn_reflns_theta_min 2.08
_diffrn_standards_decay_% 5
_diffrn_standards_number 0
_exptl_absorpt_coefficient_mu 0.340
_exptl_absorpt_correction_T_max 0.9540
_exptl_absorpt_correction_T_min 0.9351
_exptl_absorpt_correction_type multi-scan
_exptl_absorpt_process_details '(SADABS; Sheldrick, 1996)'
_exptl_crystal_colour colorless
_exptl_crystal_density_diffrn 1.499
_exptl_crystal_density_method 'not measured'
_exptl_crystal_description block
_exptl_crystal_F_000 520
_exptl_crystal_size_max 0.20
_exptl_crystal_size_mid 0.18
_exptl_crystal_size_min 0.14
_refine_diff_density_max 0.337
_refine_diff_density_min -0.322
_refine_ls_extinction_method none
_refine_ls_goodness_of_fit_ref 1.077
_refine_ls_hydrogen_treatment constr
_refine_ls_matrix_type full
_refine_ls_number_parameters 155
_refine_ls_number_reflns 2615
_refine_ls_number_restraints 0
_refine_ls_restrained_S_all 1.077
_refine_ls_R_factor_all 0.0617
_refine_ls_R_factor_gt 0.0554
_refine_ls_shift/su_max <0.001
_refine_ls_shift/su_mean <0.001
_refine_ls_structure_factor_coef Fsqd
_refine_ls_weighting_details 'calc w=1/[\s^2^(Fo^2^)+(0.0847P)^2^+0.3760P] where P=(Fo^2^+2Fc^2^)/3'
_refine_ls_weighting_scheme calc
_refine_ls_wR_factor_gt 0.1497
_refine_ls_wR_factor_ref 0.1552
_reflns_number_gt 2310
_reflns_number_total 2615
_reflns_threshold_expression I>2\s(I)
_cod_data_source_file su3001.cif
_cod_data_source_block I
_cod_original_sg_symbol_H-M 'P 21/c'
_cod_database_code 2015925
_cod_database_fobs_code 2015925

loop_
_symmetry_equiv_pos_site_id
_symmetry_equiv_pos_as_xyz
1 x,y,z
2 -x,1/2+y,1/2-z
3 -x,-y,-z
4 x,1/2-y,1/2+z

loop_
_atom_site_aniso_label
_atom_site_aniso_U_11
_atom_site_aniso_U_22
_atom_site_aniso_U_33
_atom_site_aniso_U_12
_atom_site_aniso_U_13
_atom_site_aniso_U_23
Cl1 0.0589(4) 0.0426(3) 0.0925(5) -0.0088(2) 0.0189(3) 0.0069(3)
O1 0.0318(7) 0.0395(7) 0.0544(8) 0.0035(5) -0.0054(6) -0.0015(6)
O2 0.0374(8) 0.0467(9) 0.0773(11) -0.0043(6) 0.0014(7) -0.0066(7)
O11 0.0412(8) 0.0437(8) 0.0684(10) 0.0043(6) -0.0041(7) 0.0112(7)
O12 0.0501(8) 0.0338(7) 0.0632(9) 0.0023(6) 0.0001(7) 0.0012(6)
C2 0.0326(9) 0.0363(9) 0.0455(10) 0.0008(7) 0.0009(7) -0.0060(7)
C3 0.0331(9) 0.0355(9) 0.0392(9) 0.0042(7) 0.0054(7) 0.0005(7)
C4 0.0286(8) 0.0383(9) 0.0449(10) 0.0053(7) 0.0045(7) 0.0034(7)
C5 0.0329(9) 0.0408(10) 0.0544(11) 0.0012(7) 0.0092(8) 0.0033(8)
C6 0.0435(10) 0.0370(9) 0.0527(11) -0.0013(8) 0.0141(9) 0.0012(8)
C7 0.0496(11) 0.0380(10) 0.0511(11) 0.0101(8) 0.0097(9) 0.0085(8)
C8 0.0400(10) 0.0452(10) 0.0487(10) 0.0108(8) 0.0006(8) 0.0038(8)
C9 0.0343(9) 0.0389(9) 0.0399(9) 0.0033(7) 0.0039(7) -0.0021(7)
C10 0.0319(9) 0.0363(9) 0.0432(9) 0.0052(7) 0.0066(7) 0.0021(7)
C11 0.0362(9) 0.0372(9) 0.0441(10) 0.0019(7) 0.0099(8) 0.0016(7)
C13 0.0564(13) 0.0352(10) 0.0757(15) 0.0058(9) 0.0078(11) 0.0050(10)
C14 0.0813(19) 0.0428(13) 0.104(2) -0.0090(12) 0.0024(16) 0.0001(13)

loop_
_atom_site_type_symbol
_atom_site_label
_atom_site_fract_x
_atom_site_fract_y
_atom_site_fract_z
_atom_site_U_iso_or_equiv
_atom_site_thermal_displace_type
_atom_site_occupancy
Cl Cl1 0.83937(11) 0.44331(4) 0.37740(5) 0.0658(2) Uani 1.000
O O1 0.1703(2) 0.09721(10) 0.31028(10) 0.0463(4) Uani 1.000
O O2 0.0698(3) -0.05735(11) 0.33959(12) 0.0576(5) Uani 1.000
O O11 0.7769(3) -0.13011(11) 0.48547(11) 0.0560(5) Uani 1.000
O O12 0.4434(3) -0.19667(10) 0.38878(11) 0.0531(5) Uani 1.000
C C2 0.2323(3) 0.00067(14) 0.34636(13) 0.0407(5) Uani 1.000
C C3 0.4928(3) -0.01738(14) 0.39037(12) 0.0373(5) Uani 1.000
C C4 0.6526(3) 0.05987(13) 0.40360(13) 0.0389(5) Uani 1.000
C C5 0.7355(3) 0.24450(15) 0.38742(14) 0.0437(6) Uani 1.000
C C6 0.6460(4) 0.33847(15) 0.35488(14) 0.0446(6) Uani 1.000
C C7 0.4034(4) 0.35195(15) 0.30462(14) 0.0476(6) Uani 1.000
C C8 0.2464(4) 0.27051(16) 0.28880(14) 0.0477(6) Uani 1.000
C C9 0.3332(3) 0.17570(14) 0.32359(12) 0.0395(5) Uani 1.000
C C10 0.5774(3) 0.16098(14) 0.37194(12) 0.0383(5) Uani 1.000
C C11 0.5865(3) -0.12015(14) 0.42679(13) 0.0398(5) Uani 1.000
C C13 0.5294(4) -0.29786(16) 0.42282(18) 0.0587(7) Uani 1.000
C C14 0.3247(6) -0.3694(2) 0.3897(2) 0.0822(10) Uani 1.000
H H4 0.81570 0.04737 0.43398 0.0466 Uiso 1.000
H H5 0.89923 0.23631 0.41938 0.0525 Uiso 1.000
H H7 0.34762 0.41621 0.28172 0.0572 Uiso 1.000
H H8 0.08401 0.27895 0.25518 0.0573 Uiso 1.000
H H13A 0.58670 -0.29751 0.48846 0.0705 Uiso 1.000
H H13B 0.66243 -0.31838 0.40127 0.0705 Uiso 1.000
H H14A 0.27332 -0.37099 0.32479 0.1233 Uiso 1.000
H H14B 0.19238 -0.34720 0.40991 0.1233 Uiso 1.000
H H14C 0.37491 -0.43663 0.41291 0.1233 Uiso 1.000

loop_
_atom_type_symbol
_atom_type_description
_atom_type_scat_dispersion_real
_atom_type_scat_dispersion_imag
_atom_type_scat_source
C C 0.0033 0.0016 'International Tables Vol C Tables 4.2.6.8 and 6.1.1.4'
H H 0.0000 0.0000 'International Tables Vol C Tables 4.2.6.8 and 6.1.1.4'
Cl Cl 0.1484 0.1585 'International Tables Vol C Tables 4.2.6.8 and 6.1.1.4'
O O 0.0106 0.0060 'International Tables Vol C Tables 4.2.6.8 and 6.1.1.4'

loop_
_geom_angle_atom_site_label_1
_geom_angle_atom_site_label_2
_geom_angle_atom_site_label_3
_geom_angle
_geom_angle_publ_flag
C2 O1 C9 122.98(15) yes
C11 O12 C13 115.55(18) no
O1 C2 O2 116.62(17) no
O1 C2 C3 115.78(15) yes
O2 C2 C3 127.59(18) no
C2 C3 C4 120.70(17) no
C2 C3 C11 121.37(16) no
C4 C3 C11 117.82(16) no
C3 C4 C10 121.38(17) yes
C6 C5 C10 119.03(18) no
Cl1 C6 C5 119.20(17) yes
Cl1 C6 C7 119.32(15) no
C5 C6 C7 121.48(19) no
C6 C7 C8 120.04(19) no
C7 C8 C9 119.0(2) no
O1 C9 C8 117.64(17) no
O1 C9 C10 121.07(16) no
C8 C9 C10 121.28(18) no
C4 C10 C5 123.34(17) no
C4 C10 C9 117.55(17) no
C5 C10 C9 119.11(17) no
O11 C11 O12 124.10(18) yes
O11 C11 C3 121.72(17) yes
O12 C11 C3 114.18(16) yes
O12 C13 C14 107.6(2) no
C3 C4 H4 119.00 no
C10 C4 H4 119.00 no
C6 C5 H5 120.00 no
C10 C5 H5 120.00 no
C6 C7 H7 120.00 no
C8 C7 H7 120.00 no
C7 C8 H8 120.00 no
C9 C8 H8 120.00 no
O12 C13 H13A 110.00 no
O12 C13 H13B 110.00 no
C14 C13 H13A 110.00 no
C14 C13 H13B 110.00 no
H13A C13 H13B 108.00 no
C13 C14 H14A 109.00 no
C13 C14 H14B 109.00 no
C13 C14 H14C 109.00 no
H14A C14 H14B 109.00 no
H14A C14 H14C 110.00 no
H14B C14 H14C 109.00 no

loop_
_geom_bond_atom_site_label_1
_geom_bond_atom_site_label_2
_geom_bond_distance
_geom_bond_publ_flag
Cl1 C6 1.736(2) yes
O1 C2 1.382(2) yes
O1 C9 1.366(2) yes
O2 C2 1.188(2) yes
O11 C11 1.200(3) yes
O12 C11 1.316(2) no
O12 C13 1.454(3) no
C2 C3 1.470(3) yes
C3 C4 1.342(3) yes
C3 C11 1.493(3) no
C4 C10 1.430(3) no
C5 C6 1.368(3) no
C5 C10 1.397(3) no
C6 C7 1.391(3) no
C7 C8 1.372(3) no
C8 C9 1.383(3) no
C9 C10 1.394(3) no
C13 C14 1.472(4) no
C4 H4 0.9300 no
C5 H5 0.9300 no
C7 H7 0.9300 no
C8 H8 0.9300 no
C13 H13A 0.9700 no
C13 H13B 0.9700 no
C14 H14A 0.9600 no
C14 H14B 0.9600 no
C14 H14C 0.9600 no

loop_
_geom_contact_atom_site_label_1
_geom_contact_atom_site_label_2
_geom_contact_distance
_geom_contact_site_symmetry_2
_geom_contact_publ_flag
Cl1 C2 3.456(2) 2_655 no
O1 O11 3.125(2) 3_656 no
O2 C4 3.270(3) 1_455 no
O2 O12 2.749(2) . no
O2 C8 3.182(3) 2_545 no
O2 C7 3.182(3) 2_545 no
O11 C4 3.346(3) 3_756 no
O11 C5 3.263(3) 3_756 no
O11 C2 3.130(2) 3_656 no
O11 C9 3.281(2) 3_656 no
O11 O1 3.125(2) 3_656 no
O12 O2 2.749(2) . no
O1 H14A 2.8000 2_555 no
O2 H7 2.5900 2_545 no
O2 H4 2.7500 1_455 no
O2 H8 2.5900 2_545 no
O11 H13B 2.7700 . no
O11 H13A 2.4600 . no
O11 H4 2.5400 3_756 no
O11 H5 2.4300 3_756 no
O11 H4 2.4900 . no
C2 Cl1 3.456(2) 2_645 no
C2 O11 3.130(2) 3_656 no
C3 C3 3.416(3) 3_656 no
C3 C11 3.514(3) 3_656 no
C4 O2 3.270(3) 1_655 no
C4 O11 3.346(3) 3_756 no
C4 C11 3.433(3) 3_656 no
C5 O11 3.263(3) 3_756 no
C7 O2 3.182(3) 2_555 no
C8 O2 3.182(3) 2_555 no
C9 O11 3.281(2) 3_656 no
C10 C11 3.584(3) 3_656 no
C11 C3 3.514(3) 3_656 no
C11 C4 3.433(3) 3_656 no
C11 C10 3.584(3) 3_656 no
H4 O2 2.7500 1_655 no
H4 O11 2.4900 . no
H4 H5 2.5400 . no
H4 O11 2.5400 3_756 no
H5 H4 2.5400 . no
H5 O11 2.4300 3_756 no
H7 O2 2.5900 2_555 no
H8 O2 2.5900 2_555 no
H13A O11 2.4600 . no
H13B O11 2.7700 . no
H14A O1 2.8000 2_545 no

loop_
_geom_hbond_atom_site_label_D
_geom_hbond_atom_site_label_H
_geom_hbond_atom_site_label_A
_geom_hbond_site_symmetry_A
_geom_hbond_distance_DH
_geom_hbond_distance_HA
_geom_hbond_distance_DA
_geom_hbond_angle_DHA
_geom_hbond_publ_flag
C4 H4 O11 3_756 0.930 2.54 3.346(3) 145 yes
C5 H5 O11 3_756 0.93 2.43 3.263(3) 149 yes
C7 H7 O2 2_555 0.93 2.59 3.182(3) 122 yes
C8 H8 O2 2_555 0.93 2.59 3.182(3) 122 yes

loop_
_geom_torsion_atom_site_label_1
_geom_torsion_atom_site_label_2
_geom_torsion_atom_site_label_3
_geom_torsion_atom_site_label_4
_geom_torsion
_geom_torsion_publ_flag
C9 O1 C2 O2 170.94(18) no
C9 O1 C2 C3 -7.9(2) no
C2 O1 C9 C8 -176.03(17) no
C2 O1 C9 C10 2.9(3) no
C13 O12 C11 O11 0.3(3) no
C13 O12 C11 C3 -179.94(17) no
C11 O12 C13 C14 166.4(2) no
O1 C2 C3 C4 7.9(3) no
O1 C2 C3 C11 -175.94(16) no
O2 C2 C3 C4 -170.8(2) no
O2 C2 C3 C11 5.4(3) yes
C2 C3 C4 C10 -2.9(3) no
C11 C3 C4 C10 -179.18(17) no
C2 C3 C11 O11 -156.44(19) yes
C2 C3 C11 O12 23.8(3) no
C4 C3 C11 O11 19.9(3) no
C4 C3 C11 O12 -159.90(18) no
C3 C4 C10 C5 177.27(19) no
C3 C4 C10 C9 -2.5(3) no
C10 C5 C6 Cl1 177.71(15) no
C10 C5 C6 C7 -1.9(3) no
C6 C5 C10 C4 -179.58(19) no
C6 C5 C10 C9 0.2(3) no
Cl1 C6 C7 C8 -177.82(17) no
C5 C6 C7 C8 1.8(3) no
C6 C7 C8 C9 0.1(3) no
C7 C8 C9 O1 177.03(18) no
C7 C8 C9 C10 -1.9(3) no
O1 C9 C10 C4 2.6(3) no
O1 C9 C10 C5 -177.12(17) no
C8 C9 C10 C4 -178.52(18) no
C8 C9 C10 C5 1.7(3) no

loop_
_cod_related_entry_id
_cod_related_entry_database
_cod_related_entry_code
1 ChemSpider 523418
